data_1528945
loop_
_publ_author_name
'Tsai Huilieu'
'Shiao Hongann'
'Lee Genehsiang'
'Wur Chingshuei'
'Jwo Tunyih'
'Yang Cheni'

_publ_section_title
;
 Single-molecule magnets: [Mn12 O12 (O2 C C F2 Cl)16 (H2 O)4](0/-)
;
_journal_name_full Polyhedron
_journal_page_first 2205
_journal_page_last 2214
_journal_volume 24
_journal_year 2005
_chemical_formula_sum 'C32 H16 Cl16 F32 Mn12 O52'
_chemical_name_systematic '(Mn12 O12 ((C F2 Cl) C O O)16 (H2 O)4) (H2 O)4'
_space_group_IT_number 82
_symmetry_space_group_name_Hall 'I -4'
_symmetry_space_group_name_H-M 'I -4'
_cell_angle_alpha 90
_cell_angle_beta 90
_cell_angle_gamma 90
_cell_formula_units_Z 2
_cell_length_a 18.6838
_cell_length_b 18.6838
_cell_length_c 13.3829
_cell_volume 4671.761
_citation_journal_id_ASTM PLYHDE
_cod_data_source_file TsaiHuilieu_PLYHDE_2005_1015.cif
_cod_data_source_block C32H16Cl16F32Mn12O52
_cod_database_code 1528945

loop_
_symmetry_equiv_pos_as_xyz
x,y,z
y,-x,-z
-x,-y,z
-y,x,-z
x+1/2,y+1/2,z+1/2
y+1/2,-x+1/2,-z+1/2
-x+1/2,-y+1/2,z+1/2
-y+1/2,x+1/2,-z+1/2

loop_
_atom_site_label
_atom_site_type_symbol
_atom_site_fract_x
_atom_site_fract_y
_atom_site_fract_z
_atom_site_occupancy
_atom_site_U_iso_or_equiv
C2 C+3 0.8681 0.4711 1.124 1 0.0
F11 F-1 0.6103 0.6852 0.9201 1 0.0
C1 C+3 0.8575 0.4801 1.012 1 0.0
O9 O-2 0.809 0.3693 0.601 1 0.0
F10 F-1 0.5568 0.5781 0.876 0.5 0.0
Mn1 Mn+4 0.92143 0.48911 0.82033 1 0.0
F7 F-1 0.5628 0.6096 0.7905 0.5 0.0
O13 O-2 0.7258 0.2363 0.5033 1 0.0
Mn3 Mn+3 0.77287 0.47337 0.81834 1 0.0
F3 F-1 0.6002 0.3122 0.9056 1 0.0
H3 H+1 0.739 0.2893 0.5129 1 0.0
O8 O-2 0.705 0.3958 0.8415 1 0.0
F5 F-1 0.7198 0.5054 0.475 0.5 0.0
O3 O-2 0.8408 0.5484 0.808 1 0.0
H2 H+1 0.7806 0.6096 0.5824 1 0.0
F9 F-1 0.8189 0.4396 0.415 0.5 0.0
O2 O-2 0.855 0.4138 0.8081 1 0.0
O1 O-2 1.0085 0.435 0.8198 1 0.0
O12 O-2 0.6906 0.5358 0.8307 1 0.0
F2 F-1 0.9251 0.5047 1.1587 1 0.0
Cl2 Cl-1 0.59 0.2982 0.72 1 0.0
H1 H+1 0.7159 0.6142 0.6449 1 0.0
C5 C+3 0.7771 0.4274 0.5912 1 0.0
Cl4 Cl-1 0.5669 0.5798 0.9397 0.5 0.0
F1 F-1 0.8117 0.4983 1.1742 1 0.0
F4 F-1 0.6526 0.2198 0.8488 1 0.0
Cl5 Cl-1 0.7049 0.3975 0.4279 0.5 0.0
C4 C+3 0.6396 0.288 0.8287 1 0.0
Cl6 Cl-1 0.573 0.646 0.7628 0.5 0.0
C6 C+3 0.7643 0.4495 0.4825 1 0.0
H4 H+1 0.7815 0.2293 0.5222 1 0.0
O4 O-2 0.7611 0.6171 0.6389 1 0.0
O10 O-2 0.7564 0.4707 0.6554 1 0.0
C8 C+3 0.6086 0.63 0.8703 1 0.0
Mn2 Mn+3 0.82599 0.64331 0.7659 1 0.0
F6 F-1 0.7408 0.3953 0.417 0.5 0.0
Cl1 Cl-1 0.8746 0.3806 1.1541 1 0.0
O6 O-2 0.7952 0.4761 0.9798 1 0.0
O5 O-2 0.9162 0.4864 0.9635 1 0.0
F8 F-1 0.7534 0.5191 0.467 0.5 0.0
C7 C+3 0.6862 0.6021 0.8465 1 0.0
C3 C+3 0.7082 0.3313 0.8153 1 0.0
Cl3 Cl-1 0.848 0.4641 0.4276 0.5 0.0
O7 O-2 0.7577 0.2996 0.7726 1 0.0
O11 O-2 0.7342 0.6477 0.8411 1 0.0
